data_4503670
loop_
_publ_author_name
'Byrne, Peter'
'Turner, David R.'
'Lloyd, Gareth O.'
'Clarke, Nigel'
'Steed, Jonathan W.'

_publ_section_title
;
 Gradual Transition from NH&#x00B7;&#x00B7;&#x00B7;Pyridyl Hydrogen
 Bonding to the NH&#x00B7;&#x00B7;&#x00B7;O Tape Synthon in Pyridyl Ureas
;
_journal_issue 9
_journal_name_full 'Crystal Growth &amp; Design'
_journal_page_first 3335
_journal_paper_doi 10.1021/cg800247f
_journal_volume 8
_journal_year 2008
_chemical_formula_moiety 'C16 H20 N6 O2'
_chemical_formula_sum 'C16 H20 N6 O2'
_chemical_formula_weight 328.38
_chemical_name_systematic
; 
 ? 
;
_space_group_IT_number 2
_symmetry_cell_setting triclinic
_symmetry_space_group_name_Hall '-P 1'
_symmetry_space_group_name_H-M 'P -1'
_atom_sites_solution_hydrogens geom
_atom_sites_solution_primary direct
_atom_sites_solution_secondary difmap
_audit_creation_method SHELXL-97
_cell_angle_alpha 79.026(11)
_cell_angle_beta 87.000(11)
_cell_angle_gamma 88.644(10)
_cell_formula_units_Z 2
_cell_length_a 6.244(4)
_cell_length_b 7.169(4)
_cell_length_c 17.566(11)
_cell_measurement_reflns_used 880
_cell_measurement_temperature 393(2)
_cell_measurement_theta_max 28.958
_cell_measurement_theta_min 2.912
_cell_volume 770.8(8)
_computing_cell_refinement Saint
_computing_data_collection Smart
_computing_data_reduction Saint
_computing_molecular_graphics Xseed
_computing_publication_material Xseed
_computing_structure_refinement 'SHELXL-97 (Sheldrick, 1997)'
_computing_structure_solution 'SHELXS-97 (Sheldrick, 1990)'
_diffrn_ambient_temperature 393(2)
_diffrn_measured_fraction_theta_full 0.988
_diffrn_measured_fraction_theta_max 0.988
_diffrn_measurement_device_type 'Smart 6K'
_diffrn_radiation_monochromator graphite
_diffrn_radiation_source 'fine-focus sealed tube'
_diffrn_radiation_type MoK\a
_diffrn_radiation_wavelength 0.71073
_diffrn_reflns_av_R_equivalents 0.0325
_diffrn_reflns_av_sigmaI/netI 0.0441
_diffrn_reflns_limit_h_max 7
_diffrn_reflns_limit_h_min -7
_diffrn_reflns_limit_k_max 8
_diffrn_reflns_limit_k_min -8
_diffrn_reflns_limit_l_max 20
_diffrn_reflns_limit_l_min -18
_diffrn_reflns_number 5407
_diffrn_reflns_theta_full 24.99
_diffrn_reflns_theta_max 24.99
_diffrn_reflns_theta_min 1.18
_diffrn_standards_number 0
_exptl_absorpt_coefficient_mu 0.098
_exptl_absorpt_correction_type none
_exptl_crystal_colour colourless
_exptl_crystal_density_diffrn 1.415
_exptl_crystal_density_method 'not measured'
_exptl_crystal_description plate
_exptl_crystal_F_000 348
_exptl_crystal_size_max 0.34
_exptl_crystal_size_mid 0.23
_exptl_crystal_size_min 0.10
_refine_diff_density_max 0.316
_refine_diff_density_min -0.478
_refine_diff_density_rms 0.086
_refine_ls_extinction_method none
_refine_ls_goodness_of_fit_ref 1.257
_refine_ls_hydrogen_treatment constr
_refine_ls_matrix_type full
_refine_ls_number_parameters 217
_refine_ls_number_reflns 2690
_refine_ls_number_restraints 0
_refine_ls_restrained_S_all 1.257
_refine_ls_R_factor_all 0.0877
_refine_ls_R_factor_gt 0.0762
_refine_ls_shift/su_max 0.000
_refine_ls_shift/su_mean 0.000
_refine_ls_structure_factor_coef Fsqd
_refine_ls_weighting_details 'calc w=1/[\s^2^(Fo^2^)+(0.0674P)^2^+1.4740P] where P=(Fo^2^+2Fc^2^)/3'
_refine_ls_weighting_scheme calc
_refine_ls_wR_factor_gt 0.1865
_refine_ls_wR_factor_ref 0.1926
_reflns_number_gt 2347
_reflns_number_total 2690
_reflns_threshold_expression >2sigma(I)
_cod_data_source_file cg800247f_si_008.cif
_cod_data_source_block z:\xraydata\peter\06srv303\work\xs
_cod_depositor_comments
;
The following automatic conversions were performed:

'_symmetry_cell_setting' value 'Triclinic' changed to 'triclinic'
according to /home/saulius/struct/CIF-dictionaries/cif_core.dic
dictionary named 'cif_core.dic' version 2.4.1 from 2010-06-29.

Automatic conversion script
Id: cif_fix_values 1715 2011-07-08 13:25:40Z adriana 
;
_cod_original_cell_volume 770.7(8)
_cod_original_sg_symbol_H-M P-1
_cod_database_code 4503670

loop_
_symmetry_equiv_pos_as_xyz
'x, y, z'
'-x, -y, -z'

loop_
_atom_site_label
_atom_site_type_symbol
_atom_site_fract_x
_atom_site_fract_y
_atom_site_fract_z
_atom_site_U_iso_or_equiv
_atom_site_adp_type
_atom_site_occupancy
_atom_site_symmetry_multiplicity
_atom_site_calc_flag
_atom_site_refinement_flags
O1 O 0.7045(4) 0.8157(3) 0.34319(14) 0.0190(6) Uani 1 1 d .
O2 O 1.8152(4) 0.6679(3) 0.68631(14) 0.0196(6) Uani 1 1 d .
N1 N 0.6222(5) 0.5588(4) 0.08593(18) 0.0254(7) Uani 1 1 d .
N2 N 0.8376(4) 0.5972(4) 0.27157(17) 0.0171(6) Uani 1 1 d .
H2N H 0.9351 0.5108 0.2705 0.021 Uiso 1 1 calc R
N3 N 1.0219(4) 0.6658(4) 0.37222(17) 0.0199(7) Uani 1 1 d .
H3N H 1.1149 0.5820 0.3625 0.024 Uiso 1 1 calc R
N4 N 1.4940(4) 0.8104(4) 0.65732(17) 0.0181(7) Uani 1 1 d .
H4N H 1.3957 0.8886 0.6682 0.022 Uiso 1 1 calc R
N5 N 1.6462(4) 0.8432(4) 0.76931(17) 0.0177(7) Uani 1 1 d .
H5N H 1.5250 0.8906 0.7823 0.021 Uiso 1 1 calc R
N6 N 2.1925(4) 0.9064(4) 0.82918(18) 0.0194(7) Uani 1 1 d .
C1 C 0.4219(6) 0.6306(5) 0.0939(2) 0.0241(8) Uani 1 1 d .
H1 H 0.3297 0.6346 0.0537 0.029 Uiso 1 1 calc R
C2 C 0.3484(6) 0.6983(5) 0.1591(2) 0.0219(8) Uani 1 1 d .
H2 H 0.2098 0.7478 0.1618 0.026 Uiso 1 1 calc R
C3 C 0.4798(5) 0.6928(5) 0.2205(2) 0.0189(8) Uani 1 1 d .
H3 H 0.4319 0.7380 0.2647 0.023 Uiso 1 1 calc R
C4 C 0.6875(5) 0.6171(4) 0.2140(2) 0.0153(7) Uani 1 1 d .
C5 C 0.7486(5) 0.5552(5) 0.1451(2) 0.0190(8) Uani 1 1 d .
H5 H 0.8877 0.5081 0.1402 0.023 Uiso 1 1 calc R
C6 C 0.8457(5) 0.7004(5) 0.32948(19) 0.0152(7) Uani 1 1 d .
C7 C 1.0555(5) 0.7685(5) 0.4341(2) 0.0183(8) Uani 1 1 d .
H7A H 0.9315 0.7536 0.4703 0.022 Uiso 1 1 calc R
H7B H 1.0699 0.9028 0.4123 0.022 Uiso 1 1 calc R
C8 C 1.2548(5) 0.6972(5) 0.4772(2) 0.0178(8) Uani 1 1 d .
H8A H 1.3803 0.7226 0.4421 0.021 Uiso 1 1 calc R
H8B H 1.2462 0.5608 0.4950 0.021 Uiso 1 1 calc R
C9 C 1.2781(5) 0.7930(5) 0.5463(2) 0.0173(8) Uani 1 1 d .
H9A H 1.2851 0.9295 0.5285 0.021 Uiso 1 1 calc R
H9B H 1.1530 0.7667 0.5815 0.021 Uiso 1 1 calc R
C10 C 1.4779(5) 0.7241(5) 0.5894(2) 0.0168(7) Uani 1 1 d .
H10B H 1.4741 0.5870 0.6053 0.020 Uiso 1 1 calc R
H10A H 1.6037 0.7555 0.5548 0.020 Uiso 1 1 calc R
C11 C 1.6605(5) 0.7694(5) 0.7032(2) 0.0150(7) Uani 1 1 d .
C12 C 2.1554(6) 0.8785(5) 0.9065(2) 0.0207(8) Uani 1 1 d .
H12 H 2.2688 0.8927 0.9371 0.025 Uiso 1 1 calc R
C13 C 1.9563(5) 0.8295(5) 0.9432(2) 0.0189(8) Uani 1 1 d .
H13 H 1.9378 0.8092 0.9970 0.023 Uiso 1 1 calc R
C14 C 1.7866(5) 0.8116(5) 0.8977(2) 0.0185(8) Uani 1 1 d .
H14 H 1.6522 0.7769 0.9206 0.022 Uiso 1 1 calc R
C15 C 1.8191(5) 0.8460(5) 0.8176(2) 0.0166(7) Uani 1 1 d .
C16 C 2.0257(5) 0.8908(5) 0.7863(2) 0.0165(7) Uani 1 1 d .
H16 H 2.0484 0.9109 0.7327 0.020 Uiso 1 1 calc R

loop_
_atom_site_aniso_label
_atom_site_aniso_U_11
_atom_site_aniso_U_22
_atom_site_aniso_U_33
_atom_site_aniso_U_23
_atom_site_aniso_U_13
_atom_site_aniso_U_12
O1 0.0169(12) 0.0159(12) 0.0251(14) -0.0068(10) -0.0028(10) 0.0126(10)
O2 0.0167(12) 0.0155(12) 0.0280(14) -0.0086(10) -0.0042(10) 0.0130(10)
N1 0.0264(17) 0.0240(17) 0.0256(17) -0.0043(13) -0.0048(13) 0.0067(13)
N2 0.0157(14) 0.0139(14) 0.0233(16) -0.0073(12) -0.0066(12) 0.0112(11)
N3 0.0184(15) 0.0193(16) 0.0248(16) -0.0113(13) -0.0063(12) 0.0137(12)
N4 0.0134(14) 0.0184(15) 0.0251(16) -0.0110(12) -0.0058(12) 0.0121(11)
N5 0.0129(14) 0.0194(15) 0.0230(16) -0.0105(12) -0.0024(12) 0.0095(11)
N6 0.0144(14) 0.0168(15) 0.0281(17) -0.0074(13) -0.0039(12) 0.0051(11)
C1 0.0238(19) 0.0194(19) 0.029(2) -0.0012(15) -0.0135(16) 0.0020(15)
C2 0.0158(17) 0.0126(17) 0.038(2) -0.0040(15) -0.0098(15) 0.0064(13)
C3 0.0180(17) 0.0119(17) 0.027(2) -0.0053(14) -0.0012(14) 0.0049(13)
C4 0.0155(16) 0.0063(15) 0.0240(18) -0.0020(13) -0.0041(14) 0.0037(12)
C5 0.0175(17) 0.0178(18) 0.0213(19) -0.0034(14) -0.0019(14) 0.0054(14)
C6 0.0145(16) 0.0099(16) 0.0210(18) -0.0028(13) -0.0013(13) 0.0034(13)
C7 0.0174(17) 0.0155(17) 0.0232(19) -0.0074(14) -0.0037(14) 0.0089(13)
C8 0.0179(17) 0.0149(17) 0.0203(18) -0.0032(14) -0.0019(14) 0.0106(14)
C9 0.0155(17) 0.0131(17) 0.0231(19) -0.0032(14) -0.0026(14) 0.0072(13)
C10 0.0169(17) 0.0137(16) 0.0206(18) -0.0060(13) -0.0013(14) 0.0073(13)
C11 0.0116(16) 0.0096(16) 0.0242(19) -0.0044(14) -0.0009(13) 0.0020(12)
C12 0.0177(17) 0.0177(18) 0.028(2) -0.0084(15) -0.0046(15) 0.0051(14)
C13 0.0208(18) 0.0156(17) 0.0213(19) -0.0061(14) -0.0015(14) 0.0045(14)
C14 0.0143(16) 0.0173(18) 0.0244(19) -0.0068(14) 0.0013(14) 0.0056(13)
C15 0.0127(16) 0.0111(16) 0.0272(19) -0.0070(14) -0.0027(14) 0.0090(13)
C16 0.0178(17) 0.0100(16) 0.0224(18) -0.0048(13) -0.0021(14) 0.0048(13)

loop_
_atom_type_symbol
_atom_type_description
_atom_type_scat_dispersion_real
_atom_type_scat_dispersion_imag
_atom_type_scat_source
C C 0.0033 0.0016 'International Tables Vol C Tables 4.2.6.8 and 6.1.1.4'
H H 0.0000 0.0000 'International Tables Vol C Tables 4.2.6.8 and 6.1.1.4'
N N 0.0061 0.0033 'International Tables Vol C Tables 4.2.6.8 and 6.1.1.4'
O O 0.0106 0.0060 'International Tables Vol C Tables 4.2.6.8 and 6.1.1.4'

loop_
_geom_angle_atom_site_label_1
_geom_angle_atom_site_label_2
_geom_angle_atom_site_label_3
_geom_angle
C5 N1 C1 116.5(3)
C6 N2 C4 127.0(3)
C6 N2 H2N 116.5
C4 N2 H2N 116.5
C6 N3 C7 120.8(3)
C6 N3 H3N 119.6
C7 N3 H3N 119.6
C11 N4 C10 120.7(3)
C11 N4 H4N 119.7
C10 N4 H4N 119.7
C11 N5 C15 123.7(3)
C11 N5 H5N 118.2
C15 N5 H5N 118.2
C16 N6 C12 117.1(3)
N1 C1 C2 122.8(3)
N1 C1 H1 118.6
C2 C1 H1 118.6
C1 C2 C3 120.3(3)
C1 C2 H2 119.8
C3 C2 H2 119.8
C2 C3 C4 117.9(3)
C2 C3 H3 121.0
C4 C3 H3 121.0
C5 C4 N2 117.6(3)
C5 C4 C3 117.6(3)
N2 C4 C3 124.9(3)
N1 C5 C4 124.8(3)
N1 C5 H5 117.6
C4 C5 H5 117.6
O1 C6 N3 121.6(3)
O1 C6 N2 123.8(3)
N3 C6 N2 114.6(3)
N3 C7 C8 111.5(3)
N3 C7 H7A 109.3
C8 C7 H7A 109.3
N3 C7 H7B 109.3
C8 C7 H7B 109.3
H7A C7 H7B 108.0
C7 C8 C9 111.2(3)
C7 C8 H8A 109.4
C9 C8 H8A 109.4
C7 C8 H8B 109.4
C9 C8 H8B 109.4
H8A C8 H8B 108.0
C10 C9 C8 111.6(3)
C10 C9 H9A 109.3
C8 C9 H9A 109.3
C10 C9 H9B 109.3
C8 C9 H9B 109.3
H9A C9 H9B 108.0
N4 C10 C9 111.2(3)
N4 C10 H10B 109.4
C9 C10 H10B 109.4
N4 C10 H10A 109.4
C9 C10 H10A 109.4
H10B C10 H10A 108.0
O2 C11 N4 121.8(3)
O2 C11 N5 123.1(3)
N4 C11 N5 115.1(3)
N6 C12 C13 123.5(3)
N6 C12 H12 118.3
C13 C12 H12 118.3
C14 C13 C12 118.4(3)
C14 C13 H13 120.8
C12 C13 H13 120.8
C13 C14 C15 119.3(3)
C13 C14 H14 120.4
C15 C14 H14 120.4
C14 C15 C16 118.1(3)
C14 C15 N5 120.7(3)
C16 C15 N5 121.1(3)
N6 C16 C15 123.6(3)
N6 C16 H16 118.2
C15 C16 H16 118.2

loop_
_geom_bond_atom_site_label_1
_geom_bond_atom_site_label_2
_geom_bond_distance
O1 C6 1.240(4)
O2 C11 1.253(4)
N1 C5 1.334(5)
N1 C1 1.352(5)
N2 C6 1.371(4)
N2 C4 1.400(4)
N2 H2N 0.8600
N3 C6 1.356(4)
N3 C7 1.450(4)
N3 H3N 0.8600
N4 C11 1.342(4)
N4 C10 1.454(4)
N4 H4N 0.8600
N5 C11 1.363(4)
N5 C15 1.411(4)
N5 H5N 0.8600
N6 C16 1.335(4)
N6 C12 1.343(5)
C1 C2 1.380(5)
C1 H1 0.9300
C2 C3 1.382(5)
C2 H2 0.9300
C3 C4 1.402(5)
C3 H3 0.9300
C4 C5 1.397(5)
C5 H5 0.9300
C7 C8 1.518(5)
C7 H7A 0.9700
C7 H7B 0.9700
C8 C9 1.519(5)
C8 H8A 0.9700
C8 H8B 0.9700
C9 C10 1.516(5)
C9 H9A 0.9700
C9 H9B 0.9700
C10 H10B 0.9700
C10 H10A 0.9700
C12 C13 1.391(5)
C12 H12 0.9300
C13 C14 1.382(5)
C13 H13 0.9300
C14 C15 1.386(5)
C14 H14 0.9300
C15 C16 1.395(5)
C16 H16 0.9300

loop_
_geom_torsion_atom_site_label_1
_geom_torsion_atom_site_label_2
_geom_torsion_atom_site_label_3
_geom_torsion_atom_site_label_4
_geom_torsion
C5 N1 C1 C2 0.2(5)
N1 C1 C2 C3 -0.7(6)
C1 C2 C3 C4 0.0(5)
C6 N2 C4 C5 156.0(3)
C6 N2 C4 C3 -24.7(5)
C2 C3 C4 C5 1.1(5)
C2 C3 C4 N2 -178.3(3)
C1 N1 C5 C4 1.0(5)
N2 C4 C5 N1 177.7(3)
C3 C4 C5 N1 -1.6(5)
C7 N3 C6 O1 -2.3(5)
C7 N3 C6 N2 178.2(3)
C4 N2 C6 O1 7.5(5)
C4 N2 C6 N3 -173.0(3)
C6 N3 C7 C8 176.2(3)
N3 C7 C8 C9 -175.0(3)
C7 C8 C9 C10 -179.5(3)
C11 N4 C10 C9 -179.5(3)
C8 C9 C10 N4 -177.5(3)
C10 N4 C11 O2 5.5(5)
C10 N4 C11 N5 -173.4(3)
C15 N5 C11 O2 13.1(5)
C15 N5 C11 N4 -168.0(3)
C16 N6 C12 C13 2.0(5)
N6 C12 C13 C14 -1.1(5)
C12 C13 C14 C15 -1.1(5)
C13 C14 C15 C16 2.3(5)
C13 C14 C15 N5 -175.2(3)
C11 N5 C15 C14 -141.1(3)
C11 N5 C15 C16 41.4(5)
C12 N6 C16 C15 -0.6(5)
C14 C15 C16 N6 -1.5(5)
N5 C15 C16 N6 176.0(3)

loop_
_cod_related_entry_id
_cod_related_entry_database
_cod_related_entry_code
1 ChemSpider 24770754
